data_7125548
loop_
_publ_author_name
'Dalrymple, Sean A.'
'Parvez, Masood'
'Shimizu, George K. H.'

_publ_section_title
;
 Supramolecular encapsulation of hexaaquo metal ions by second sphere
 coordination
;
_journal_issue 24
_journal_name_full 'Chemical Communications'
_journal_page_first 2672
_journal_paper_doi 10.1039/b110129n
_journal_year 2001
_chemical_formula_sum 'C6 H16.5 Fe0.5 O9 S1.5'
_chemical_formula_weight 308.71
_space_group_IT_number 148
_space_group_name_Hall '-R 3'
_space_group_name_H-M_alt 'R -3 :H'
_atom_sites_solution_hydrogens geom
_atom_sites_solution_primary direct
_atom_sites_solution_secondary difmap
_audit_creation_method SHELXL-97
_cell_angle_alpha 90.00
_cell_angle_beta 90.00
_cell_angle_gamma 120.00
_cell_formula_units_Z 12
_cell_length_a 13.979(2)
_cell_length_b 13.979
_cell_length_c 23.869(3)
_cell_measurement_temperature 170(2)
_cell_volume 4039.4(8)
_computing_structure_refinement 'SHELXL-97 (Sheldrick, 1997)'
_computing_structure_solution 'SHELXS-97 (Sheldrick, 1990)'
_diffrn_ambient_temperature 170(2)
_diffrn_measured_fraction_theta_full 0.999
_diffrn_measured_fraction_theta_max 0.999
_diffrn_radiation_monochromator graphite
_diffrn_radiation_source 'fine-focus sealed tube'
_diffrn_radiation_type MoK\a
_diffrn_radiation_wavelength 0.71069
_diffrn_reflns_av_R_equivalents 0.0195
_diffrn_reflns_av_sigmaI/netI 0.0218
_diffrn_reflns_limit_h_max 14
_diffrn_reflns_limit_h_min -14
_diffrn_reflns_limit_k_max 16
_diffrn_reflns_limit_k_min 0
_diffrn_reflns_limit_l_max 28
_diffrn_reflns_limit_l_min 0
_diffrn_reflns_number 1743
_diffrn_reflns_theta_full 25.05
_diffrn_reflns_theta_max 25.05
_diffrn_reflns_theta_min 2.56
_exptl_absorpt_coefficient_mu 0.866
_exptl_absorpt_correction_T_max 0.8323
_exptl_absorpt_correction_T_min 0.6714
_exptl_crystal_density_diffrn 1.523
_exptl_crystal_density_method 'not measured'
_exptl_crystal_F_000 1938
_exptl_crystal_size_max 0.50
_exptl_crystal_size_mid 0.42
_exptl_crystal_size_min 0.22
_refine_diff_density_max 0.275
_refine_diff_density_min -0.344
_refine_diff_density_rms 0.057
_refine_ls_extinction_coef 0.00074(9)
_refine_ls_extinction_expression Fc^*^=kFc[1+0.001xFc^2^\l^3^/sin(2\q)]^-1/4^
_refine_ls_extinction_method SHELXL
_refine_ls_goodness_of_fit_ref 1.057
_refine_ls_hydrogen_treatment mixed
_refine_ls_matrix_type full
_refine_ls_number_parameters 120
_refine_ls_number_reflns 1597
_refine_ls_number_restraints 0
_refine_ls_restrained_S_all 1.057
_refine_ls_R_factor_all 0.0411
_refine_ls_R_factor_gt 0.0276
_refine_ls_shift/su_max 0.001
_refine_ls_shift/su_mean 0.000
_refine_ls_structure_factor_coef Fsqd
_refine_ls_weighting_details 'calc w=1/[\s^2^(Fo^2^)+(0.0347P)^2^+11.7732P] where P=(Fo^2^+2Fc^2^)/3'
_refine_ls_weighting_scheme calc
_refine_ls_wR_factor_gt 0.0726
_refine_ls_wR_factor_ref 0.0791
_reflns_number_gt 1320
_reflns_number_total 1597
_reflns_threshold_expression >2sigma(I)
_cod_data_source_file b110129n.txt
_cod_data_source_block s10
_cod_original_formula_sum 'C6 H16.50 Fe0.50 O9 S1.50'
_cod_database_code 7125548

loop_
_symmetry_equiv_pos_as_xyz
'x, y, z'
'-y, x-y, z'
'-x+y, -x, z'
'x+2/3, y+1/3, z+1/3'
'-y+2/3, x-y+1/3, z+1/3'
'-x+y+2/3, -x+1/3, z+1/3'
'x+1/3, y+2/3, z+2/3'
'-y+1/3, x-y+2/3, z+2/3'
'-x+y+1/3, -x+2/3, z+2/3'
'-x, -y, -z'
'y, -x+y, -z'
'x-y, x, -z'
'-x+2/3, -y+1/3, -z+1/3'
'y+2/3, -x+y+1/3, -z+1/3'
'x-y+2/3, x+1/3, -z+1/3'
'-x+1/3, -y+2/3, -z+2/3'
'y+1/3, -x+y+2/3, -z+2/3'
'x-y+1/3, x+2/3, -z+2/3'

loop_
_atom_site_label
_atom_site_type_symbol
_atom_site_fract_x
_atom_site_fract_y
_atom_site_fract_z
_atom_site_U_iso_or_equiv
_atom_site_adp_type
_atom_site_occupancy
_atom_site_symmetry_multiplicity
_atom_site_calc_flag
_atom_site_refinement_flags
Fe1 Fe 0.0000 0.0000 0.5000 0.0199(2) Uani 1 6 d S
Fe2 Fe 0.3333 0.6667 0.6667 0.0214(2) Uani 1 6 d S
O1 O 0.12641(15) 0.01425(15) 0.54539(8) 0.0274(4) Uani 1 1 d .
H1A H 0.165(3) 0.066(3) 0.5623(13) 0.042(5) Uiso 1 1 d .
H1B H 0.121(3) -0.038(3) 0.5619(13) 0.042(5) Uiso 1 1 d .
O2 O 0.20192(15) 0.62112(16) 0.61828(8) 0.0297(4) Uani 1 1 d .
H2A H 0.180(3) 0.569(3) 0.6008(13) 0.042(5) Uiso 1 1 d .
H2B H 0.156(3) 0.637(3) 0.6230(13) 0.042(5) Uiso 1 1 d .
S1 S 0.24382(5) 0.26942(5) 0.62753(3) 0.02297(18) Uani 1 1 d .
O3 O 0.34142(13) 0.37792(13) 0.63490(8) 0.0324(4) Uani 1 1 d .
O4 O 0.26924(13) 0.19045(13) 0.60146(7) 0.0281(4) Uani 1 1 d .
O5 O 0.15466(14) 0.27542(13) 0.59791(7) 0.0299(4) Uani 1 1 d .
C1 C 0.1945(2) 0.21937(19) 0.69611(10) 0.0261(5) Uani 1 1 d .
H1 H 0.2538 0.2171 0.7178 0.031 Uiso 1 1 calc R
H2 H 0.1763 0.2711 0.7152 0.031 Uiso 1 1 calc R
C2 C 0.09333(19) 0.10530(19) 0.69554(9) 0.0214(5) Uani 1 1 d .
C3 C 0.10477(18) 0.01201(18) 0.69551(9) 0.0210(5) Uani 1 1 d .
H3 H 0.1765 0.0202 0.6955 0.025 Uiso 1 1 calc R
O6 O 0.12371(18) 0.44474(16) 0.55916(8) 0.0436(5) Uani 1 1 d .
H8 H 0.1315 0.3944 0.5737 0.052 Uiso 1 1 calc R
C4 C 0.1576(7) 0.4585(5) 0.50333(18) 0.138(3) Uani 1 1 d .
H4A H 0.1739 0.5315 0.4902 0.207 Uiso 1 1 calc R
H4B H 0.0987 0.4013 0.4803 0.207 Uiso 1 1 calc R
H4C H 0.2242 0.4522 0.5002 0.207 Uiso 1 1 calc R

loop_
_atom_site_aniso_label
_atom_site_aniso_U_11
_atom_site_aniso_U_22
_atom_site_aniso_U_33
_atom_site_aniso_U_23
_atom_site_aniso_U_13
_atom_site_aniso_U_12
Fe1 0.0191(3) 0.0191(3) 0.0216(4) 0.000 0.000 0.00956(14)
Fe2 0.0165(3) 0.0165(3) 0.0311(5) 0.000 0.000 0.00827(14)
O1 0.0263(9) 0.0212(10) 0.0329(10) -0.0013(7) -0.0088(8) 0.0106(8)
O2 0.0239(9) 0.0271(10) 0.0423(11) -0.0107(8) -0.0078(8) 0.0159(8)
S1 0.0164(3) 0.0153(3) 0.0344(3) -0.0013(2) -0.0009(2) 0.0058(2)
O3 0.0214(9) 0.0160(9) 0.0531(12) -0.0001(8) -0.0011(8) 0.0042(7)
O4 0.0217(9) 0.0217(9) 0.0399(10) -0.0034(7) 0.0028(7) 0.0102(7)
O5 0.0248(9) 0.0229(9) 0.0414(10) -0.0001(7) -0.0059(8) 0.0114(7)
C1 0.0245(13) 0.0208(12) 0.0318(13) -0.0055(10) -0.0034(10) 0.0103(11)
C2 0.0203(12) 0.0196(12) 0.0213(11) -0.0022(9) -0.0015(9) 0.0078(10)
C3 0.0170(11) 0.0234(12) 0.0238(12) -0.0008(9) -0.0024(9) 0.0110(9)
O6 0.0604(14) 0.0349(11) 0.0418(11) -0.0083(9) -0.0128(10) 0.0286(11)
C4 0.288(9) 0.119(5) 0.042(2) -0.012(3) 0.000(4) 0.128(6)

loop_
_atom_type_symbol
_atom_type_description
_atom_type_scat_dispersion_real
_atom_type_scat_dispersion_imag
_atom_type_scat_source
C C 0.0033 0.0016 'International Tables Vol C Tables 4.2.6.8 and 6.1.1.4'
H H 0.0000 0.0000 'International Tables Vol C Tables 4.2.6.8 and 6.1.1.4'
O O 0.0106 0.0060 'International Tables Vol C Tables 4.2.6.8 and 6.1.1.4'
S S 0.1246 0.1234 'International Tables Vol C Tables 4.2.6.8 and 6.1.1.4'
Fe Fe 0.3463 0.8444 'International Tables Vol C Tables 4.2.6.8 and 6.1.1.4'

loop_
_geom_angle_atom_site_label_1
_geom_angle_atom_site_label_2
_geom_angle_atom_site_label_3
_geom_angle
_geom_angle_site_symmetry_1
_geom_angle_site_symmetry_3
O1 Fe1 O1 180.0 10_556 .
O1 Fe1 O1 86.67(8) 10_556 3
O1 Fe1 O1 93.33(8) . 3
O1 Fe1 O1 93.33(8) 10_556 11_556
O1 Fe1 O1 86.67(7) . 11_556
O1 Fe1 O1 86.67(8) 3 11_556
O1 Fe1 O1 93.33(8) 10_556 12_556
O1 Fe1 O1 86.67(8) . 12_556
O1 Fe1 O1 180.0 3 12_556
O1 Fe1 O1 93.33(8) 11_556 12_556
O1 Fe1 O1 86.67(8) 10_556 2
O1 Fe1 O1 93.33(8) . 2
O1 Fe1 O1 93.33(8) 3 2
O1 Fe1 O1 180.00(9) 11_556 2
O1 Fe1 O1 86.67(8) 12_556 2
O2 Fe2 O2 89.59(8) . 3_565
O2 Fe2 O2 179.998(1) . 13_566
O2 Fe2 O2 90.42(8) 3_565 13_566
O2 Fe2 O2 89.59(8) . 2_665
O2 Fe2 O2 89.59(8) 3_565 2_665
O2 Fe2 O2 90.42(8) 13_566 2_665
O2 Fe2 O2 90.41(8) . 15_556
O2 Fe2 O2 179.998(1) 3_565 15_556
O2 Fe2 O2 89.58(8) 13_566 15_556
O2 Fe2 O2 90.42(8) 2_665 15_556
O2 Fe2 O2 90.41(8) . 14_456
O2 Fe2 O2 90.42(8) 3_565 14_456
O2 Fe2 O2 89.58(8) 13_566 14_456
O2 Fe2 O2 179.999(1) 2_665 14_456
O2 Fe2 O2 89.58(8) 15_556 14_456
O3 S1 O4 112.57(10) . .
O3 S1 O5 112.19(10) . .
O4 S1 O5 111.85(10) . .
O3 S1 C1 105.98(11) . .
O4 S1 C1 106.76(11) . .
O5 S1 C1 106.99(11) . .
C2 C1 S1 112.37(16) . .
C3 C2 C3 119.5(2) . 2
C3 C2 C1 120.2(2) . .
C3 C2 C1 120.3(2) 2 .
C2 C3 C2 120.5(2) . 3

loop_
_geom_bond_atom_site_label_1
_geom_bond_atom_site_label_2
_geom_bond_distance
_geom_bond_site_symmetry_2
Fe1 O1 1.9960(18) 10_556
Fe1 O1 1.9960(18) .
Fe1 O1 1.9960(18) 3
Fe1 O1 1.9960(18) 11_556
Fe1 O1 1.9960(18) 12_556
Fe1 O1 1.9960(18) 2
Fe2 O2 1.9860(18) .
Fe2 O2 1.9860(18) 3_565
Fe2 O2 1.9860(18) 13_566
Fe2 O2 1.9860(18) 2_665
Fe2 O2 1.9860(18) 15_556
Fe2 O2 1.9861(18) 14_456
S1 O3 1.4572(17) .
S1 O4 1.4576(17) .
S1 O5 1.4713(18) .
S1 C1 1.778(3) .
C1 C2 1.513(3) .
C2 C3 1.391(3) .
C2 C3 1.393(3) 2
C3 C2 1.393(3) 3
O6 C4 1.395(5) .

loop_
_geom_hbond_atom_site_label_D
_geom_hbond_atom_site_label_H
_geom_hbond_atom_site_label_A
_geom_hbond_distance_DH
_geom_hbond_distance_HA
_geom_hbond_distance_DA
_geom_hbond_angle_DHA
_geom_hbond_site_symmetry_A
O1 H1A O4 0.77(3) 1.87(3) 2.632(2) 174(3) .
O1 H1B O5 0.81(3) 1.83(3) 2.639(2) 176(3) 3
O2 H2A O6 0.76(3) 1.81(3) 2.563(3) 178(4) .
O2 H2B O3 0.79(3) 1.86(3) 2.644(3) 175(3) 3_565
O6 H8 O5 0.84 1.93 2.769(3) 172.7 .

loop_
_geom_torsion_atom_site_label_1
_geom_torsion_atom_site_label_2
_geom_torsion_atom_site_label_3
_geom_torsion_atom_site_label_4
_geom_torsion
_geom_torsion_site_symmetry_1
_geom_torsion_site_symmetry_4
O3 S1 C1 C2 -179.05(16) . .
O4 S1 C1 C2 -58.83(19) . .
O5 S1 C1 C2 61.07(19) . .
S1 C1 C2 C3 88.1(2) . .
S1 C1 C2 C3 -92.4(2) . 2
C3 C2 C3 C2 -0.1(5) 2 3
C1 C2 C3 C2 179.36(15) . 3
